data_7013258
loop_
_publ_author_name
'Wei, Pingrong'
'Chan, Katie T. K.'
'Stephan, Douglas W.'

_publ_section_title
;
 Metallated triphenylphosphinimine complexes
;
_journal_issue 19
_journal_name_full 'Dalton Transactions'
_journal_page_first 3804
_journal_paper_doi 10.1039/b305877h
_journal_year 2003
_chemical_formula_sum 'C24 H19 Cl2 Ga N P'
_chemical_formula_weight 492.99
_space_group_IT_number 14
_symmetry_cell_setting monoclinic
_symmetry_space_group_name_Hall '-P 2yn'
_symmetry_space_group_name_H-M 'P 1 21/n 1'
_atom_sites_solution_hydrogens geom
_atom_sites_solution_primary direct
_atom_sites_solution_secondary difmap
_audit_creation_method SHELXL-97
_cell_angle_alpha 90.00
_cell_angle_beta 100.220(10)
_cell_angle_gamma 90.00
_cell_formula_units_Z 4
_cell_length_a 9.696(5)
_cell_length_b 17.260(9)
_cell_length_c 14.120(8)
_cell_measurement_temperature 293(2)
_cell_measurement_theta_max 25.0
_cell_measurement_theta_min 2.0
_cell_volume 2326(2)
_computing_structure_refinement 'SHELXL-97 (Sheldrick, 1997)'
_computing_structure_solution 'SHELXS-97 (Sheldrick, 1990)'
_diffrn_ambient_temperature 293(2)
_diffrn_measured_fraction_theta_full 0.990
_diffrn_measured_fraction_theta_max 0.990
_diffrn_radiation_monochromator graphite
_diffrn_radiation_source 'fine-focus sealed tube'
_diffrn_radiation_type MoK\a
_diffrn_radiation_wavelength 0.71073
_diffrn_reflns_av_R_equivalents 0.0421
_diffrn_reflns_av_sigmaI/netI 0.0517
_diffrn_reflns_limit_h_max 10
_diffrn_reflns_limit_h_min -10
_diffrn_reflns_limit_k_max 10
_diffrn_reflns_limit_k_min -19
_diffrn_reflns_limit_l_max 15
_diffrn_reflns_limit_l_min -15
_diffrn_reflns_number 9644
_diffrn_reflns_theta_full 23.25
_diffrn_reflns_theta_max 23.25
_diffrn_reflns_theta_min 2.37
_exptl_absorpt_coefficient_mu 1.492
_exptl_absorpt_correction_T_max 0.351043
_exptl_absorpt_correction_T_min 0.104485
_exptl_absorpt_correction_type sadabs
_exptl_crystal_density_diffrn 1.408
_exptl_crystal_density_method 'not measured'
_exptl_crystal_F_000 1000
_exptl_crystal_size_max 0.24
_exptl_crystal_size_mid 0.22
_exptl_crystal_size_min 0.18
_refine_diff_density_max 0.300
_refine_diff_density_min -0.709
_refine_diff_density_rms 0.058
_refine_ls_extinction_method none
_refine_ls_goodness_of_fit_ref 1.049
_refine_ls_hydrogen_treatment mixed
_refine_ls_matrix_type full
_refine_ls_number_parameters 289
_refine_ls_number_reflns 3306
_refine_ls_number_restraints 0
_refine_ls_restrained_S_all 1.049
_refine_ls_R_factor_all 0.0855
_refine_ls_R_factor_gt 0.0569
_refine_ls_shift/su_max 0.037
_refine_ls_shift/su_mean 0.008
_refine_ls_structure_factor_coef Fsqd
_refine_ls_weighting_details 'calc w=1/[\s^2^(Fo^2^)+(0.0251P)^2^+5.8989P] where P=(Fo^2^+2Fc^2^)/3'
_refine_ls_weighting_scheme calc
_refine_ls_wR_factor_gt 0.1149
_refine_ls_wR_factor_ref 0.1223
_reflns_number_gt 2324
_reflns_number_total 3306
_reflns_threshold_expression >2sigma(I)
_cod_data_source_file b305877h.txt
_cod_data_source_block (o-C6H4PPh2NPh)GaCl2
_cod_original_cell_volume 2325(2)
_cod_original_sg_symbol_H-M P2(1)/n
_cod_database_code 7013258

loop_
_symmetry_equiv_pos_as_xyz
'x, y, z'
'-x+1/2, y+1/2, -z+1/2'
'-x, -y, -z'
'x-1/2, -y-1/2, z-1/2'

loop_
_atom_site_label
_atom_site_type_symbol
_atom_site_fract_x
_atom_site_fract_y
_atom_site_fract_z
_atom_site_U_iso_or_equiv
_atom_site_adp_type
_atom_site_occupancy
_atom_site_symmetry_multiplicity
_atom_site_calc_flag
_atom_site_refinement_flags
_atom_site_disorder_assembly
_atom_site_disorder_group
Ga1A Ga 0.53257(13) 0.59115(7) 0.64365(8) 0.0308(3) Uani 0.50 1 d P . .
Ga1 Ga 0.6201(2) 0.59019(9) 0.68773(12) 0.0598(4) Uani 0.50 1 d P . .
Cl1 Cl 0.66555(18) 0.64709(12) 0.55699(11) 0.0777(6) Uani 1 1 d . . .
Cl2 Cl 0.60137(18) 0.46745(9) 0.66442(12) 0.0678(5) Uani 1 1 d . . .
P1 P 0.4160(4) 0.6778(3) 0.7960(3) 0.0275(10) Uani 0.50 1 d P . .
P1A P 0.4766(5) 0.6800(3) 0.8225(4) 0.0443(12) Uani 0.50 1 d P . .
N1 N 0.4603(13) 0.6331(6) 0.7265(8) 0.069(3) Uani 0.50 1 d P . .
N1A N 0.5683(8) 0.6442(4) 0.7727(5) 0.0253(18) Uani 0.50 1 d P . .
C1 C 0.7928(16) 0.6132(6) 0.8155(6) 0.108(4) Uani 1 1 d . . .
C2 C 0.9195(13) 0.6155(5) 0.8679(9) 0.114(4) Uani 1 1 d . . .
H2A H 0.9879 0.5842 0.8492 0.137 Uiso 1 1 calc R . .
C3 C 0.9557(8) 0.6584(5) 0.9442(7) 0.098(3) Uani 1 1 d . . .
H3A H 1.0486 0.6592 0.9755 0.118 Uiso 1 1 calc R . .
C4 C 0.8610(9) 0.7009(5) 0.9773(5) 0.091(3) Uani 1 1 d . . .
H4A H 0.8859 0.7295 1.0336 0.109 Uiso 1 1 calc R . .
C5 C 0.7240(8) 0.7023(5) 0.9272(7) 0.094(3) Uani 1 1 d . . .
H5A H 0.6562 0.7327 0.9483 0.113 Uiso 1 1 calc R . .
C6 C 0.6902(9) 0.6562(5) 0.8428(7) 0.087(3) Uani 1 1 d . . .
C7 C 0.3884(6) 0.6376(3) 0.9124(3) 0.0413(13) Uani 1 1 d . . .
C8 C 0.3914(7) 0.6767(4) 0.9979(4) 0.0631(18) Uani 1 1 d . . .
H8A H 0.4179 0.7286 1.0028 0.076 Uiso 1 1 calc R . .
C9 C 0.3556(8) 0.6394(5) 1.0750(4) 0.086(2) Uani 1 1 d . . .
H9A H 0.3584 0.6662 1.1325 0.104 Uiso 1 1 calc R . .
C10 C 0.3158(9) 0.5640(6) 1.0695(5) 0.090(3) Uani 1 1 d . . .
H10A H 0.2910 0.5394 1.1226 0.107 Uiso 1 1 calc R . .
C11 C 0.3125(7) 0.5247(4) 0.9861(6) 0.072(2) Uani 1 1 d . . .
H11A H 0.2863 0.4728 0.9825 0.087 Uiso 1 1 calc R . .
C12 C 0.3476(6) 0.5606(3) 0.9068(4) 0.0515(15) Uani 1 1 d . . .
H12A H 0.3440 0.5333 0.8496 0.062 Uiso 1 1 calc R . .
C13 C 0.4213(6) 0.7822(3) 0.8043(4) 0.0433(13) Uani 1 1 d . . .
C14 C 0.5167(7) 0.8262(4) 0.7640(4) 0.0611(17) Uani 1 1 d . . .
H14A H 0.5937 0.8026 0.7452 0.073 Uiso 1 1 calc R . .
C15 C 0.4963(8) 0.9044(4) 0.7522(5) 0.0714(19) Uani 1 1 d . . .
H15A H 0.5590 0.9339 0.7246 0.086 Uiso 1 1 calc R . .
C16 C 0.3841(8) 0.9392(4) 0.7809(5) 0.069(2) Uani 1 1 d . . .
H16A H 0.3717 0.9924 0.7727 0.083 Uiso 1 1 calc R . .
C17 C 0.2891(7) 0.8971(4) 0.8215(4) 0.0622(18) Uani 1 1 d . . .
H17A H 0.2126 0.9214 0.8402 0.075 Uiso 1 1 calc R . .
C18 C 0.3087(6) 0.8184(3) 0.8343(4) 0.0545(15) Uani 1 1 d . . .
H18A H 0.2463 0.7895 0.8631 0.065 Uiso 1 1 calc R . .
C19 C 0.2969(9) 0.6397(5) 0.6876(7) 0.085(3) Uani 1 1 d . . .
C20 C 0.3240(9) 0.6025(6) 0.6112(11) 0.106(4) Uani 1 1 d . . .
C21 C 0.2151(12) 0.5853(4) 0.5376(6) 0.090(3) Uani 1 1 d . . .
H21A H 0.2334 0.5616 0.4820 0.108 Uiso 1 1 calc R . .
C22 C 0.0749(8) 0.6036(4) 0.5460(4) 0.069(2) Uani 1 1 d . . .
H22A H -0.0002 0.5900 0.4983 0.083 Uiso 1 1 calc R . .
C23 C 0.0548(6) 0.6422(4) 0.6274(5) 0.0617(17) Uani 1 1 d . . .
H23A H -0.0349 0.6567 0.6350 0.074 Uiso 1 1 calc R . .
C24 C 0.1658(9) 0.6590(4) 0.6962(4) 0.072(2) Uani 1 1 d . . .
H24A H 0.1510 0.6847 0.7513 0.086 Uiso 1 1 calc R . .

loop_
_atom_site_aniso_label
_atom_site_aniso_U_11
_atom_site_aniso_U_22
_atom_site_aniso_U_33
_atom_site_aniso_U_23
_atom_site_aniso_U_13
_atom_site_aniso_U_12
Ga1A 0.0211(6) 0.0440(8) 0.0265(6) -0.0036(5) 0.0020(5) 0.0009(6)
Ga1 0.0785(12) 0.0523(10) 0.0587(9) -0.0028(8) 0.0395(9) 0.0041(9)
Cl1 0.0533(10) 0.1251(16) 0.0595(10) 0.0255(10) 0.0231(8) -0.0061(10)
Cl2 0.0760(12) 0.0528(10) 0.0755(11) -0.0180(8) 0.0159(9) 0.0098(8)
P1 0.024(2) 0.0278(18) 0.032(2) 0.0001(16) 0.0067(16) 0.0048(19)
P1A 0.052(3) 0.040(2) 0.045(3) 0.002(2) 0.017(2) 0.006(3)
N1 0.070(9) 0.056(7) 0.089(8) -0.002(6) 0.034(7) 0.003(6)
N1A 0.027(5) 0.026(5) 0.022(4) -0.010(3) 0.001(4) -0.001(4)
C1 0.164(11) 0.109(8) 0.054(5) -0.014(5) 0.024(6) -0.075(8)
C2 0.133(9) 0.066(6) 0.170(10) -0.041(6) 0.099(8) -0.021(6)
C3 0.042(5) 0.082(6) 0.160(8) -0.019(6) -0.013(5) 0.007(4)
C4 0.086(6) 0.095(6) 0.077(5) -0.038(4) -0.023(4) 0.007(5)
C5 0.059(5) 0.074(6) 0.157(8) 0.026(6) 0.041(5) 0.036(4)
C6 0.065(5) 0.079(6) 0.097(6) 0.049(5) -0.037(5) -0.037(4)
C7 0.045(3) 0.039(3) 0.041(3) 0.002(3) 0.012(2) -0.001(3)
C8 0.083(5) 0.064(4) 0.046(4) -0.007(3) 0.020(3) -0.004(4)
C9 0.114(7) 0.109(7) 0.037(4) 0.001(4) 0.016(4) 0.012(5)
C10 0.104(7) 0.109(7) 0.063(5) 0.042(5) 0.036(4) 0.017(5)
C11 0.070(5) 0.055(4) 0.094(5) 0.024(4) 0.020(4) -0.009(3)
C12 0.058(4) 0.047(4) 0.047(3) 0.006(3) 0.005(3) -0.005(3)
C13 0.048(4) 0.032(3) 0.053(3) 0.000(3) 0.018(3) -0.001(3)
C14 0.064(4) 0.051(4) 0.075(4) 0.011(3) 0.029(3) 0.008(3)
C15 0.090(6) 0.044(4) 0.083(5) 0.020(4) 0.022(4) -0.006(4)
C16 0.093(6) 0.033(4) 0.073(4) 0.003(3) -0.010(4) 0.009(4)
C17 0.064(4) 0.048(4) 0.072(4) -0.009(3) 0.004(3) 0.025(3)
C18 0.053(4) 0.048(4) 0.066(4) -0.013(3) 0.022(3) -0.004(3)
C19 0.055(6) 0.067(6) 0.114(7) 0.056(5) -0.034(5) -0.030(4)
C20 0.057(6) 0.096(8) 0.175(11) 0.081(8) 0.046(7) 0.017(5)
C21 0.161(9) 0.060(5) 0.069(5) 0.015(4) 0.074(6) 0.029(6)
C22 0.083(5) 0.066(5) 0.047(4) 0.012(3) -0.019(4) -0.024(4)
C23 0.043(4) 0.064(4) 0.082(5) 0.017(4) 0.021(3) 0.014(3)
C24 0.118(7) 0.050(4) 0.040(3) -0.004(3) -0.003(4) -0.022(4)

loop_
_atom_type_symbol
_atom_type_description
_atom_type_scat_dispersion_real
_atom_type_scat_dispersion_imag
_atom_type_scat_source
C C 0.0033 0.0016 'International Tables Vol C Tables 4.2.6.8 and 6.1.1.4'
H H 0.0000 0.0000 'International Tables Vol C Tables 4.2.6.8 and 6.1.1.4'
N N 0.0061 0.0033 'International Tables Vol C Tables 4.2.6.8 and 6.1.1.4'
P P 0.1023 0.0942 'International Tables Vol C Tables 4.2.6.8 and 6.1.1.4'
Cl Cl 0.1484 0.1585 'International Tables Vol C Tables 4.2.6.8 and 6.1.1.4'
Ga Ga 0.2307 1.6083 'International Tables Vol C Tables 4.2.6.8 and 6.1.1.4'

loop_
_geom_angle_atom_site_label_1
_geom_angle_atom_site_label_2
_geom_angle_atom_site_label_3
_geom_angle
_geom_angle_site_symmetry_1
_geom_angle_site_symmetry_3
_geom_angle_publ_flag
Ga1 Ga1A N1 89.2(5) . . ?
Ga1 Ga1A C20 153.1(5) . . ?
N1 Ga1A C20 65.0(6) . . ?
Ga1 Ga1A N1A 55.3(2) . . ?
N1 Ga1A N1A 34.7(4) . . ?
C20 Ga1A N1A 99.6(5) . . ?
Ga1 Ga1A Cl1 80.02(13) . . ?
N1 Ga1A Cl1 125.6(4) . . ?
C20 Ga1A Cl1 120.5(3) . . ?
N1A Ga1A Cl1 106.6(2) . . ?
Ga1 Ga1A Cl2 71.95(13) . . ?
N1 Ga1A Cl2 118.9(4) . . ?
C20 Ga1A Cl2 112.8(3) . . ?
N1A Ga1A Cl2 108.4(2) . . ?
Cl1 Ga1A Cl2 107.86(9) . . ?
Ga1A Ga1 N1A 96.5(3) . . ?
Ga1A Ga1 N1 60.2(4) . . ?
N1A Ga1 N1 37.1(4) . . ?
Ga1A Ga1 Cl2 82.90(14) . . ?
N1A Ga1 Cl2 129.4(3) . . ?
N1 Ga1 Cl2 112.4(3) . . ?
Ga1A Ga1 Cl1 74.59(13) . . ?
N1A Ga1 Cl1 119.0(3) . . ?
N1 Ga1 Cl1 111.4(4) . . ?
Cl2 Ga1 Cl1 109.60(10) . . ?
Ga1A Ga1 C1 163.0(4) . . ?
N1A Ga1 C1 66.6(4) . . ?
N1 Ga1 C1 103.2(5) . . ?
Cl2 Ga1 C1 109.0(3) . . ?
Cl1 Ga1 C1 111.1(2) . . ?
Ga1A Ga1 C6 130.1(3) . . ?
N1A Ga1 C6 33.8(4) . . ?
N1 Ga1 C6 70.7(5) . . ?
Cl2 Ga1 C6 126.67(19) . . ?
Cl1 Ga1 C6 118.41(19) . . ?
C1 Ga1 C6 33.0(3) . . ?
Ga1A Cl1 Ga1 25.40(5) . . ?
Ga1 Cl2 Ga1A 25.15(5) . . ?
P1A P1 N1 94.6(11) . . ?
P1A P1 N1A 52.0(9) . . ?
N1 P1 N1A 42.9(5) . . ?
P1A P1 C13 83.6(9) . . ?
N1 P1 C13 126.7(6) . . ?
N1A P1 C13 110.0(4) . . ?
P1A P1 C7 76.4(9) . . ?
N1 P1 C7 122.5(6) . . ?
N1A P1 C7 108.5(4) . . ?
C13 P1 C7 108.9(3) . . ?
P1A P1 C19 150.7(11) . . ?
N1 P1 C19 56.2(7) . . ?
N1A P1 C19 99.0(5) . . ?
C13 P1 C19 114.3(4) . . ?
C7 P1 C19 115.6(4) . . ?
P1 P1A N1A 106.5(10) . . ?
P1 P1A N1 61.3(10) . . ?
N1A P1A N1 45.4(5) . . ?
P1 P1A C7 83.5(9) . . ?
N1A P1A C7 127.4(5) . . ?
N1 P1A C7 114.3(5) . . ?
P1 P1A C13 76.3(9) . . ?
N1A P1A C13 123.8(5) . . ?
N1 P1A C13 113.1(5) . . ?
C7 P1A C13 108.8(4) . . ?
P1 P1A C6 149.0(11) . . ?
N1A P1A C6 42.5(5) . . ?
N1 P1A C6 87.8(6) . . ?
C7 P1A C6 114.0(4) . . ?
C13 P1A C6 117.7(4) . . ?
N1A N1 P1 82.6(8) . . ?
N1A N1 P1A 58.6(7) . . ?
P1 N1 P1A 24.1(3) . . ?
N1A N1 C19 160.1(11) . . ?
P1 N1 C19 77.8(7) . . ?
P1A N1 C19 101.8(8) . . ?
N1A N1 Ga1A 91.0(8) . . ?
P1 N1 Ga1A 170.5(9) . . ?
P1A N1 Ga1A 149.3(9) . . ?
C19 N1 Ga1A 108.2(8) . . ?
N1A N1 Ga1 61.1(6) . . ?
P1 N1 Ga1 143.6(9) . . ?
P1A N1 Ga1 119.6(8) . . ?
C19 N1 Ga1 138.5(9) . . ?
Ga1A N1 Ga1 30.6(2) . . ?
N1 N1A P1A 76.0(7) . . ?
N1 N1A C6 170.5(10) . . ?
P1A N1A C6 96.4(7) . . ?
N1 N1A Ga1 81.9(7) . . ?
P1A N1A Ga1 157.7(6) . . ?
C6 N1A Ga1 105.4(7) . . ?
N1 N1A P1 54.6(7) . . ?
P1A N1A P1 21.5(3) . . ?
C6 N1A P1 117.9(7) . . ?
Ga1 N1A P1 136.5(5) . . ?
N1 N1A Ga1A 54.3(6) . . ?
P1A N1A Ga1A 130.1(5) . . ?
C6 N1A Ga1A 133.4(7) . . ?
Ga1 N1A Ga1A 28.26(13) . . ?
P1 N1A Ga1A 108.6(4) . . ?
C2 C1 C6 118.9(8) . . ?
C2 C1 Ga1 159.3(10) . . ?
C6 C1 Ga1 81.2(8) . . ?
C3 C2 C1 124.7(9) . . ?
C2 C3 C4 120.3(8) . . ?
C3 C4 C5 119.4(7) . . ?
C4 C5 C6 118.3(7) . . ?
C1 C6 N1A 106.6(11) . . ?
C1 C6 C5 118.3(7) . . ?
N1A C6 C5 135.0(10) . . ?
C1 C6 P1A 146.6(9) . . ?
N1A C6 P1A 41.0(4) . . ?
C5 C6 P1A 94.6(8) . . ?
C1 C6 Ga1 65.9(7) . . ?
N1A C6 Ga1 40.9(5) . . ?
C5 C6 Ga1 173.4(6) . . ?
P1A C6 Ga1 81.8(3) . . ?
C8 C7 C12 118.8(5) . . ?
C8 C7 P1A 118.5(5) . . ?
C12 C7 P1A 121.0(4) . . ?
C8 C7 P1 127.7(5) . . ?
C12 C7 P1 113.2(4) . . ?
P1A C7 P1 20.14(14) . . ?
C9 C8 C7 120.0(6) . . ?
C8 C9 C10 121.2(7) . . ?
C11 C10 C9 119.6(7) . . ?
C10 C11 C12 120.8(7) . . ?
C11 C12 C7 119.7(6) . . ?
C18 C13 C14 119.7(5) . . ?
C18 C13 P1 117.0(4) . . ?
C14 C13 P1 122.0(5) . . ?
C18 C13 P1A 127.7(5) . . ?
C14 C13 P1A 112.3(5) . . ?
P1 C13 P1A 20.14(14) . . ?
C15 C14 C13 119.6(6) . . ?
C16 C15 C14 120.2(6) . . ?
C15 C16 C17 121.3(6) . . ?
C18 C17 C16 119.2(6) . . ?
C17 C18 C13 120.0(6) . . ?
C20 C19 C24 121.6(8) . . ?
C20 C19 N1 85.3(10) . . ?
C24 C19 N1 153.0(10) . . ?
C20 C19 P1 131.1(10) . . ?
C24 C19 P1 107.3(8) . . ?
N1 C19 P1 46.1(5) . . ?
C19 C20 C21 119.0(8) . . ?
C19 C20 Ga1A 101.5(10) . . ?
C21 C20 Ga1A 139.5(11) . . ?
C20 C21 C22 120.4(7) . . ?
C23 C22 C21 117.3(6) . . ?
C24 C23 C22 119.7(7) . . ?
C19 C24 C23 122.0(7) . . ?

loop_
_geom_bond_atom_site_label_1
_geom_bond_atom_site_label_2
_geom_bond_distance
_geom_bond_site_symmetry_2
_geom_bond_publ_flag
Ga1A Ga1 0.9596(18) . ?
Ga1A N1 1.636(11) . ?
Ga1A C20 2.003(9) . ?
Ga1A N1A 2.014(7) . ?
Ga1A Cl1 2.157(2) . ?
Ga1A Cl2 2.241(2) . ?
Ga1 N1A 1.666(7) . ?
Ga1 N1 1.885(11) . ?
Ga1 Cl2 2.147(2) . ?
Ga1 Cl1 2.203(2) . ?
Ga1 C1 2.268(11) . ?
Ga1 C6 2.455(11) . ?
P1 P1A 0.640(4) . ?
P1 N1 1.375(12) . ?
P1 N1A 1.673(9) . ?
P1 C13 1.806(7) . ?
P1 C7 1.847(7) . ?
P1 C19 1.866(9) . ?
P1A N1A 1.374(9) . ?
P1A N1 1.563(13) . ?
P1A C7 1.807(8) . ?
P1A C13 1.847(7) . ?
P1A C6 2.080(11) . ?
N1 N1A 1.147(12) . ?
N1 C19 1.586(15) . ?
N1A C6 1.416(10) . ?
C1 C2 1.317(14) . ?
C1 C6 1.352(13) . ?
C2 C3 1.303(12) . ?
C3 C4 1.323(11) . ?
C4 C5 1.391(10) . ?
C5 C6 1.422(12) . ?
C7 C8 1.378(7) . ?
C7 C12 1.385(7) . ?
C8 C9 1.363(9) . ?
C9 C10 1.357(10) . ?
C10 C11 1.354(10) . ?
C11 C12 1.376(8) . ?
C13 C18 1.388(8) . ?
C13 C14 1.393(8) . ?
C14 C15 1.371(9) . ?
C15 C16 1.365(9) . ?
C16 C17 1.377(9) . ?
C17 C18 1.380(8) . ?
C19 C20 1.321(13) . ?
C19 C24 1.341(11) . ?
C20 C21 1.375(13) . ?
C21 C22 1.421(11) . ?
C22 C23 1.371(9) . ?
C23 C24 1.347(9) . ?
